data_7043369
loop_
_publ_author_name
'He, Piao'
'Wu, Le'
'Wu, Jin-Ting'
'Yin, Xin'
'Gozin, Michael'
'Zhang, Jian-Guo'

_publ_section_title
;
 Alkali and alkaline earth metal salts of tetrazolone: structurally
 interesting and excellently thermostable
;
_journal_name_full 'Dalton Trans.'
_journal_paper_doi 10.1039/C7DT01179B
_journal_year 2017
_chemical_formula_sum 'C H3 N4 Na O2'
_chemical_formula_weight 126.06
_chemical_name_systematic
; 
 ? 
;
_space_group_IT_number 14
_symmetry_cell_setting monoclinic
_symmetry_space_group_name_Hall '-P 2yn'
_symmetry_space_group_name_H-M 'P 1 21/n 1'
_atom_sites_solution_hydrogens geom
_atom_sites_solution_primary direct
_atom_sites_solution_secondary difmap
_audit_creation_method SHELXL-97
_audit_update_record
;
2014-08-11 deposited with the CCDC.
2017-06-16 downloaded from the CCDC.
;
_cell_angle_alpha 90.00
_cell_angle_beta 94.465(2)
_cell_angle_gamma 90.00
_cell_formula_units_Z 4
_cell_length_a 3.5385(2)
_cell_length_b 15.1510(12)
_cell_length_c 8.3696(6)
_cell_measurement_reflns_used 1566
_cell_measurement_temperature 298(2)
_cell_measurement_theta_max 28.136
_cell_measurement_theta_min 2.689
_cell_volume 447.35(5)
_computing_cell_refinement 'Bruker SMART'
_computing_data_collection 'Bruker SMART'
_computing_data_reduction 'Bruker SAINT'
_computing_molecular_graphics 'Bruker SHELXTL'
_computing_publication_material 'Bruker SHELXTL'
_computing_structure_refinement 'SHELXL-97 (Sheldrick, 1997)'
_computing_structure_solution 'SHELXS-97 (Sheldrick, 1990)'
_diffrn_ambient_temperature 298(2)
_diffrn_measured_fraction_theta_full 0.994
_diffrn_measured_fraction_theta_max 0.994
_diffrn_measurement_device_type 'CCD area detector'
_diffrn_measurement_method 'phi and omega scans'
_diffrn_radiation_monochromator graphite
_diffrn_radiation_source 'fine-focus sealed tube'
_diffrn_radiation_type MoK\a
_diffrn_radiation_wavelength 0.71073
_diffrn_reflns_av_R_equivalents 0.0564
_diffrn_reflns_av_sigmaI/netI 0.0497
_diffrn_reflns_limit_h_max 4
_diffrn_reflns_limit_h_min -4
_diffrn_reflns_limit_k_max 13
_diffrn_reflns_limit_k_min -18
_diffrn_reflns_limit_l_max 9
_diffrn_reflns_limit_l_min -9
_diffrn_reflns_number 2125
_diffrn_reflns_theta_full 24.97
_diffrn_reflns_theta_max 24.97
_diffrn_reflns_theta_min 2.69
_exptl_absorpt_coefficient_mu 0.244
_exptl_absorpt_correction_T_max 0.9667
_exptl_absorpt_correction_T_min 0.8919
_exptl_absorpt_correction_type multi-scan
_exptl_absorpt_process_details sadabs
_exptl_crystal_density_diffrn 1.872
_exptl_crystal_density_method 'not measured'
_exptl_crystal_F_000 256
_exptl_crystal_size_max 0.48
_exptl_crystal_size_mid 0.32
_exptl_crystal_size_min 0.14
_refine_diff_density_max 0.274
_refine_diff_density_min -0.530
_refine_diff_density_rms 0.082
_refine_ls_extinction_coef 0.15(2)
_refine_ls_extinction_expression Fc^*^=kFc[1+0.001xFc^2^\l^3^/sin(2\q)]^-1/4^
_refine_ls_extinction_method SHELXL
_refine_ls_goodness_of_fit_ref 1.092
_refine_ls_hydrogen_treatment mixed
_refine_ls_matrix_type full
_refine_ls_number_parameters 74
_refine_ls_number_reflns 782
_refine_ls_number_restraints 0
_refine_ls_restrained_S_all 1.092
_refine_ls_R_factor_all 0.0471
_refine_ls_R_factor_gt 0.0426
_refine_ls_shift/su_max 0.000
_refine_ls_shift/su_mean 0.000
_refine_ls_structure_factor_coef Fsqd
_refine_ls_weighting_details 'calc w=1/[\s^2^(Fo^2^)+(0.0699P)^2^+0.2405P] where P=(Fo^2^+2Fc^2^)/3'
_refine_ls_weighting_scheme calc
_refine_ls_wR_factor_gt 0.1241
_refine_ls_wR_factor_ref 0.1289
_reflns_number_gt 691
_reflns_number_total 782
_reflns_threshold_expression >2sigma(I)
_cod_data_source_file c7dt01179b2.cif
_cod_data_source_block 140605f
_cod_depositor_comments
;
The following automatic conversions were performed:

'_symmetry_cell_setting' value 'Monoclinic' changed to 'monoclinic'
according to
/home/data/users/saulius/crontab/automatic-downloads/rss-feeds/RSC/lib/dictionaries/cif_core.dic
dictionary named 'cif_core.dic' version 2.4.2 from 2011-04-26.

Automatic conversion script
Id: cif_fix_values 4973 2017-02-22 13:04:09Z antanas 
;
_cod_original_sg_symbol_H-M P2(1)/n
_cod_database_code 7043369

loop_
_symmetry_equiv_pos_as_xyz
'x, y, z'
'-x+1/2, y+1/2, -z+1/2'
'-x, -y, -z'
'x-1/2, -y-1/2, z-1/2'

loop_
_atom_site_label
_atom_site_type_symbol
_atom_site_fract_x
_atom_site_fract_y
_atom_site_fract_z
_atom_site_U_iso_or_equiv
_atom_site_adp_type
_atom_site_occupancy
_atom_site_symmetry_multiplicity
_atom_site_calc_flag
_atom_site_refinement_flags
Na1 Na 0.2255(3) 0.42613(5) 0.37522(10) 0.0256(4) Uani 1 1 d .
N1 N 0.2047(6) 0.72366(12) 0.3236(2) 0.0229(5) Uani 1 1 d .
H1 H 0.1212 0.7506 0.4041 0.027 Uiso 1 1 calc R
N2 N 0.2863(6) 0.76264(13) 0.1850(2) 0.0262(6) Uani 1 1 d .
N3 N 0.4026(6) 0.70013(12) 0.0963(2) 0.0268(6) Uani 1 1 d .
N4 N 0.4002(6) 0.62159(12) 0.1711(2) 0.0250(6) Uani 1 1 d .
O1 O 0.2320(5) 0.58149(9) 0.42738(19) 0.0249(5) Uani 1 1 d .
O2 O -0.2939(5) 0.44866(11) 0.1795(2) 0.0319(6) Uani 1 1 d .
H2A H -0.3054 0.4101 0.1055 0.038 Uiso 1 1 d R
H2B H -0.2991 0.5003 0.1398 0.038 Uiso 1 1 d R
C1 C 0.2737(6) 0.63628(14) 0.3168(2) 0.0204(6) Uani 1 1 d .

loop_
_atom_site_aniso_label
_atom_site_aniso_U_11
_atom_site_aniso_U_22
_atom_site_aniso_U_33
_atom_site_aniso_U_23
_atom_site_aniso_U_13
_atom_site_aniso_U_12
Na1 0.0313(7) 0.0203(6) 0.0253(6) -0.0001(3) 0.0016(4) -0.0005(4)
N1 0.0331(12) 0.0179(11) 0.0183(9) -0.0005(7) 0.0066(8) 0.0018(8)
N2 0.0373(12) 0.0191(11) 0.0227(10) 0.0034(7) 0.0056(8) 0.0004(8)
N3 0.0376(13) 0.0227(11) 0.0206(10) 0.0015(8) 0.0051(9) -0.0004(9)
N4 0.0337(12) 0.0182(10) 0.0235(10) -0.0007(7) 0.0049(8) 0.0004(8)
O1 0.0330(11) 0.0191(9) 0.0228(9) 0.0048(6) 0.0032(7) -0.0011(7)
O2 0.0456(12) 0.0219(9) 0.0272(10) -0.0026(6) -0.0025(8) 0.0037(8)
C1 0.0231(12) 0.0168(12) 0.0209(11) -0.0005(8) -0.0020(9) -0.0004(9)

loop_
_atom_type_symbol
_atom_type_description
_atom_type_scat_dispersion_real
_atom_type_scat_dispersion_imag
_atom_type_scat_source
C C 0.0033 0.0016 'International Tables Vol C Tables 4.2.6.8 and 6.1.1.4'
H H 0.0000 0.0000 'International Tables Vol C Tables 4.2.6.8 and 6.1.1.4'
N N 0.0061 0.0033 'International Tables Vol C Tables 4.2.6.8 and 6.1.1.4'
O O 0.0106 0.0060 'International Tables Vol C Tables 4.2.6.8 and 6.1.1.4'
Na Na 0.0362 0.0249 'International Tables Vol C Tables 4.2.6.8 and 6.1.1.4'

loop_
_geom_angle_atom_site_label_1
_geom_angle_atom_site_label_2
_geom_angle_atom_site_label_3
_geom_angle
_geom_angle_site_symmetry_1
_geom_angle_site_symmetry_3
O2 Na1 O1 88.88(7) . .
O2 Na1 O1 87.41(7) . 3_566
O1 Na1 O1 85.37(6) . 3_566
O2 Na1 O1 174.40(6) . 3_666
O1 Na1 O1 85.82(6) . 3_666
O1 Na1 O1 93.95(6) 3_566 3_666
O2 Na1 O2 93.32(6) . 1_655
O1 Na1 O2 89.30(6) . 1_655
O1 Na1 O2 174.60(6) 3_566 1_655
O1 Na1 O2 84.82(6) 3_666 1_655
O2 Na1 N2 90.20(7) . 2_545
O1 Na1 N2 178.96(7) . 2_545
O1 Na1 N2 95.07(6) 3_566 2_545
O1 Na1 N2 95.09(6) 3_666 2_545
O2 Na1 N2 90.27(7) 1_655 2_545
O2 Na1 Na1 87.47(5) . 3_566
O1 Na1 Na1 42.80(4) . 3_566
O1 Na1 Na1 42.57(4) 3_566 3_566
O1 Na1 Na1 89.85(5) 3_666 3_566
O2 Na1 Na1 132.09(6) 1_655 3_566
N2 Na1 Na1 137.63(6) 2_545 3_566
O2 Na1 Na1 132.23(6) . 3_666
O1 Na1 Na1 43.37(5) . 3_666
O1 Na1 Na1 89.59(5) 3_566 3_666
O1 Na1 Na1 42.44(4) 3_666 3_666
O2 Na1 Na1 85.96(5) 1_655 3_666
N2 Na1 Na1 137.53(6) 2_545 3_666
Na1 Na1 Na1 60.11(3) 3_566 3_666
O2 Na1 Na1 44.29(5) . 1_455
O1 Na1 Na1 89.73(5) . 1_455
O1 Na1 Na1 43.38(4) 3_566 1_455
O1 Na1 Na1 137.33(4) 3_666 1_455
O2 Na1 Na1 137.61(4) 1_655 1_455
N2 Na1 Na1 89.94(5) 2_545 1_455
Na1 Na1 Na1 60.09(3) 3_566 1_455
Na1 Na1 Na1 120.21(3) 3_666 1_455
O2 Na1 Na1 135.71(5) . 1_655
O1 Na1 Na1 90.27(5) . 1_655
O1 Na1 Na1 136.62(4) 3_566 1_655
O1 Na1 Na1 42.67(4) 3_666 1_655
O2 Na1 Na1 42.39(4) 1_655 1_655
N2 Na1 Na1 90.06(5) 2_545 1_655
Na1 Na1 Na1 119.91(3) 3_566 1_655
Na1 Na1 Na1 59.79(3) 3_666 1_655
Na1 Na1 Na1 180.00(5) 1_455 1_655
C1 N1 N2 109.94(18) . .
C1 N1 H1 125.0 . .
N2 N1 H1 125.0 . .
N3 N2 N1 105.76(18) . .
N3 N2 Na1 127.29(14) . 2
N1 N2 Na1 126.70(14) . 2
N2 N3 N4 111.59(18) . .
N3 N4 C1 106.80(17) . .
C1 O1 Na1 120.90(14) . .
C1 O1 Na1 131.29(15) . 3_566
Na1 O1 Na1 94.63(6) . 3_566
C1 O1 Na1 113.46(14) . 3_666
Na1 O1 Na1 94.18(6) . 3_666
Na1 O1 Na1 93.95(6) 3_566 3_666
Na1 O2 Na1 93.32(6) . 1_455
Na1 O2 H2A 113.1 . .
Na1 O2 H2A 113.0 1_455 .
Na1 O2 H2B 113.0 . .
Na1 O2 H2B 113.0 1_455 .
H2A O2 H2B 110.5 . .
O1 C1 N1 125.7(2) . .
O1 C1 N4 128.4(2) . .
N1 C1 N4 105.90(18) . .

loop_
_geom_bond_atom_site_label_1
_geom_bond_atom_site_label_2
_geom_bond_distance
_geom_bond_site_symmetry_2
Na1 O2 2.3896(19) .
Na1 O1 2.3938(17) .
Na1 O1 2.4042(19) 3_566
Na1 O1 2.4360(19) 3_666
Na1 O2 2.475(2) 1_655
Na1 N2 2.527(2) 2_545
Na1 Na1 3.5271(17) 3_566
Na1 Na1 3.5376(17) 3_666
Na1 Na1 3.5385(2) 1_455
Na1 Na1 3.5385(2) 1_655
N1 C1 1.348(3) .
N1 N2 1.353(3) .
N1 H1 0.8600 .
N2 N3 1.290(3) .
N2 Na1 2.527(2) 2
N3 N4 1.345(3) .
N4 C1 1.349(3) .
O1 C1 1.261(3) .
O1 Na1 2.4042(19) 3_566
O1 Na1 2.4360(19) 3_666
O2 Na1 2.475(2) 1_455
O2 H2A 0.8500 .
O2 H2B 0.8501 .

loop_
_geom_torsion_atom_site_label_1
_geom_torsion_atom_site_label_2
_geom_torsion_atom_site_label_3
_geom_torsion_atom_site_label_4
_geom_torsion
_geom_torsion_site_symmetry_1
_geom_torsion_site_symmetry_4
C1 N1 N2 N3 -0.1(3) . .
C1 N1 N2 Na1 -174.56(14) . 2
N1 N2 N3 N4 0.1(3) . .
Na1 N2 N3 N4 174.52(15) 2 .
N2 N3 N4 C1 0.0(3) . .
O2 Na1 O1 C1 -57.60(17) . .
O1 Na1 O1 C1 -145.09(19) 3_566 .
O1 Na1 O1 C1 120.59(19) 3_666 .
O2 Na1 O1 C1 35.74(17) 1_655 .
N2 Na1 O1 C1 -30(4) 2_545 .
Na1 Na1 O1 C1 -145.09(19) 3_566 .
Na1 Na1 O1 C1 120.59(19) 3_666 .
Na1 Na1 O1 C1 -101.88(17) 1_455 .
Na1 Na1 O1 C1 78.12(17) 1_655 .
O2 Na1 O1 Na1 87.49(7) . 3_566
O1 Na1 O1 Na1 0.0 3_566 3_566
O1 Na1 O1 Na1 -94.31(6) 3_666 3_566
O2 Na1 O1 Na1 -179.17(7) 1_655 3_566
N2 Na1 O1 Na1 115(4) 2_545 3_566
Na1 Na1 O1 Na1 -94.31(6) 3_666 3_566
Na1 Na1 O1 Na1 43.21(5) 1_455 3_566
Na1 Na1 O1 Na1 -136.79(5) 1_655 3_566
O2 Na1 O1 Na1 -178.20(7) . 3_666
O1 Na1 O1 Na1 94.31(6) 3_566 3_666
O1 Na1 O1 Na1 0.0 3_666 3_666
O2 Na1 O1 Na1 -84.86(6) 1_655 3_666
N2 Na1 O1 Na1 -151(4) 2_545 3_666
Na1 Na1 O1 Na1 94.31(6) 3_566 3_666
Na1 Na1 O1 Na1 137.52(5) 1_455 3_666
Na1 Na1 O1 Na1 -42.48(5) 1_655 3_666
O1 Na1 O2 Na1 -90.77(7) . 1_455
O1 Na1 O2 Na1 -5.35(6) 3_566 1_455
O1 Na1 O2 Na1 -109.5(7) 3_666 1_455
O2 Na1 O2 Na1 180.0 1_655 1_455
N2 Na1 O2 Na1 89.72(7) 2_545 1_455
Na1 Na1 O2 Na1 -47.97(6) 3_566 1_455
Na1 Na1 O2 Na1 -92.44(8) 3_666 1_455
Na1 Na1 O2 Na1 180.0 1_655 1_455
Na1 O1 C1 N1 165.43(17) . .
Na1 O1 C1 N1 34.8(3) 3_566 .
Na1 O1 C1 N1 -83.9(2) 3_666 .
Na1 O1 C1 N4 -16.0(3) . .
Na1 O1 C1 N4 -146.59(19) 3_566 .
Na1 O1 C1 N4 94.7(2) 3_666 .
N2 N1 C1 O1 178.9(2) . .
N2 N1 C1 N4 0.0(3) . .
N3 N4 C1 O1 -178.8(2) . .
N3 N4 C1 N1 0.0(2) . .
